data_4060438
loop_
_publ_author_name
'M. Doux'
'L. Ricard'
'P. Le Floch'
'Y. Jean'

_publ_section_title
;
 On the regioselectivity of the addition of O2 on SPS-based Rh(I) and
 Ir(I) complexes
;
_journal_name_full Organometallics
_journal_paper_doi 10.1021/om049198c
_journal_year 2005
_chemical_formula_sum 'C64 H57 Ir O3 P4 S2'
_chemical_formula_weight 1254.30
_space_group_IT_number 14
_symmetry_cell_setting monoclinic
_symmetry_space_group_name_Hall '-P 2yn'
_symmetry_space_group_name_H-M 'P 1 21/n 1'
_cell_angle_alpha 90.00
_cell_angle_beta 106.870(10)
_cell_angle_gamma 90.00
_cell_formula_units_Z 4
_cell_length_a 16.891(2)
_cell_length_b 13.1160(10)
_cell_length_c 28.127(3)
_cell_measurement_temperature 150.0(1)
_cell_volume 5963.2(11)
_diffrn_ambient_temperature 150.0(1)
_exptl_crystal_density_diffrn 1.397
_cod_depositor_comments
;
The following automatic conversions were performed:
'_symmetry_cell_setting' value 'Monoclinic' changed to 'monoclinic'
according to '/home/saulius/struct/CIF-dictionaries/cif_core.dic'
dictionary named 'cif_core.dic' version 2.4.1 from 2010-06-29.

Automatic conversion script
Id: cif_fix_enum 1527 2010-12-29 10:47:43Z saulius 
;
_cod_original_sg_symbol_H-M 'P 21/n'
_cod_database_code 4060438

loop_
_symmetry_equiv_pos_as_xyz
'x, y, z'
'-x+1/2, y+1/2, -z+1/2'
'-x, -y, -z'
'x-1/2, -y-1/2, z-1/2'

loop_
_atom_site_label
_atom_site_type_symbol
_atom_site_fract_x
_atom_site_fract_y
_atom_site_fract_z
_atom_site_U_iso_or_equiv
_atom_site_adp_type
_atom_site_occupancy
_atom_site_symmetry_multiplicity
_atom_site_calc_flag
_atom_site_refinement_flags
_atom_site_disorder_assembly
_atom_site_disorder_group
Ir1 Ir 0.46983(4) 0.42120(5) 0.29170(2) 0.0282(2) Uani 1 1 d . . .
O1 O 0.3695(8) 0.3470(9) 0.2986(5) 0.040(3) Uani 1 1 d . . .
O2 O 0.3537(7) 0.4567(10) 0.2930(6) 0.042(3) Uani 1 1 d . . .
S1 S 0.5853(3) 0.3105(3) 0.29619(15) 0.0311(10) Uani 1 1 d . . .
S2 S 0.5559(3) 0.5539(3) 0.27528(15) 0.0316(10) Uani 1 1 d . . .
P1 P 0.4237(3) 0.3887(3) 0.20923(15) 0.0288(10) Uani 1 1 d . . .
P2 P 0.5252(3) 0.2083(3) 0.24399(16) 0.0267(10) Uani 1 1 d . . .
P3 P 0.5014(3) 0.5902(3) 0.20288(15) 0.0285(10) Uani 1 1 d . . .
P4 P 0.4990(3) 0.4574(3) 0.37638(16) 0.0306(10) Uani 1 1 d . . .
C1 C 0.4660(11) 0.2751(12) 0.1922(5) 0.026(4) Uani 1 1 d . . .
C2 C 0.4610(12) 0.2628(14) 0.1411(6) 0.032(4) Uani 1 1 d . . .
C3 C 0.4467(11) 0.3465(13) 0.1088(6) 0.031(4) Uani 1 1 d . . .
H3 H 0.4317 0.3326 0.0741 0.037 Uiso 1 1 calc R . .
C4 C 0.4528(11) 0.4496(14) 0.1234(6) 0.033(4) Uani 1 1 d . . .
C5 C 0.4560(10) 0.4806(12) 0.1714(6) 0.024(4) Uani 1 1 d . . .
C6 C 0.3135(11) 0.3793(14) 0.1857(6) 0.032(4) Uani 1 1 d . . .
H6A H 0.2982 0.3583 0.1508 0.047 Uiso 1 1 calc R . .
H6B H 0.2886 0.4458 0.1884 0.047 Uiso 1 1 calc R . .
H6C H 0.2933 0.3287 0.2051 0.047 Uiso 1 1 calc R . .
C7 C 0.4621(12) 0.1292(12) 0.2728(6) 0.028(4) Uani 1 1 d . . .
C8 C 0.5038(10) 0.0804(14) 0.3179(6) 0.031(4) Uani 1 1 d . . .
H8 H 0.5625 0.0828 0.3295 0.038 Uiso 1 1 calc R . .
C9 C 0.4605(12) 0.0291(15) 0.3453(7) 0.040(5) Uani 1 1 d . . .
H9 H 0.4883 -0.0018 0.3762 0.048 Uiso 1 1 calc R . .
C10 C 0.3774(15) 0.0247(14) 0.3267(7) 0.044(5) Uani 1 1 d . . .
H10 H 0.3472 -0.0123 0.3448 0.053 Uiso 1 1 calc R . .
C11 C 0.3323(12) 0.0729(13) 0.2813(7) 0.038(4) Uani 1 1 d . . .
H11 H 0.2736 0.0697 0.2692 0.046 Uiso 1 1 calc R . .
C12 C 0.3798(11) 0.1252(12) 0.2555(6) 0.027(4) Uani 1 1 d . . .
H12 H 0.3527 0.1585 0.2252 0.032 Uiso 1 1 calc R . .
C13 C 0.6018(12) 0.1280(14) 0.2284(7) 0.036(4) Uani 1 1 d . . .
C14 C 0.5987(11) 0.0239(14) 0.2312(7) 0.036(4) Uani 1 1 d . . .
H14 H 0.5561 -0.0084 0.2415 0.043 Uiso 1 1 calc R . .
C15 C 0.6588(14) -0.0340(17) 0.2187(9) 0.055(6) Uani 1 1 d . . .
H15 H 0.6562 -0.1062 0.2203 0.066 Uiso 1 1 calc R . .
C16 C 0.7202(13) 0.0090(17) 0.2046(8) 0.049(5) Uani 1 1 d . . .
H16 H 0.7623 -0.0312 0.1975 0.058 Uiso 1 1 calc R . .
C17 C 0.7201(13) 0.1142(16) 0.2006(8) 0.047(5) Uani 1 1 d . . .
H17 H 0.7615 0.1463 0.1891 0.057 Uiso 1 1 calc R . .
C18 C 0.6630(12) 0.1726(16) 0.2126(8) 0.048(5) Uani 1 1 d . . .
H18 H 0.6652 0.2447 0.2101 0.057 Uiso 1 1 calc R . .
C19 C 0.4677(13) 0.1594(12) 0.1204(6) 0.035(5) Uani 1 1 d . . .
C20 C 0.4235(13) 0.0779(14) 0.1303(6) 0.041(5) Uani 1 1 d . . .
H20 H 0.3897 0.0861 0.1518 0.049 Uiso 1 1 calc R . .
C21 C 0.4286(15) -0.0178(14) 0.1085(7) 0.047(6) Uani 1 1 d . . .
H21 H 0.3983 -0.0741 0.1153 0.057 Uiso 1 1 calc R . .
C22 C 0.4761(14) -0.0291(14) 0.0782(7) 0.045(5) Uani 1 1 d . . .
H22 H 0.4788 -0.0937 0.0634 0.054 Uiso 1 1 calc R . .
C23 C 0.5208(12) 0.0511(15) 0.0681(7) 0.039(5) Uani 1 1 d . . .
H23 H 0.5530 0.0415 0.0458 0.047 Uiso 1 1 calc R . .
C24 C 0.5202(12) 0.1453(14) 0.0898(6) 0.036(4) Uani 1 1 d . . .
H24 H 0.5540 0.1992 0.0842 0.043 Uiso 1 1 calc R . .
C25 C 0.4611(13) 0.5283(12) 0.0863(6) 0.037(5) Uani 1 1 d . . .
C26 C 0.5267(12) 0.5260(15) 0.0666(6) 0.036(4) Uani 1 1 d . . .
H26 H 0.5650 0.4711 0.0741 0.043 Uiso 1 1 calc R . .
C27 C 0.5369(16) 0.6061(16) 0.0353(7) 0.053(6) Uani 1 1 d . . .
H27 H 0.5836 0.6079 0.0229 0.064 Uiso 1 1 calc R . .
C28 C 0.4768(18) 0.6822(17) 0.0229(7) 0.060(7) Uani 1 1 d . . .
H28 H 0.4823 0.7356 0.0012 0.071 Uiso 1 1 calc R . .
C29 C 0.4113(15) 0.6820(16) 0.0409(7) 0.049(5) Uani 1 1 d . . .
H29 H 0.3717 0.7352 0.0312 0.059 Uiso 1 1 calc R . .
C30 C 0.3991(16) 0.6069(14) 0.0731(7) 0.054(6) Uani 1 1 d . . .
H30 H 0.3526 0.6076 0.0856 0.065 Uiso 1 1 calc R . .
C31 C 0.5803(13) 0.6375(14) 0.1772(6) 0.036(4) Uani 1 1 d . . .
C32 C 0.6523(11) 0.5779(17) 0.1830(6) 0.038(4) Uani 1 1 d . . .
H32 H 0.6583 0.5150 0.2005 0.046 Uiso 1 1 calc R . .
C33 C 0.7131(14) 0.611(2) 0.1637(7) 0.057(6) Uani 1 1 d . . .
H33 H 0.7611 0.5702 0.1671 0.068 Uiso 1 1 calc R . .
C34 C 0.7043(15) 0.704(2) 0.1389(8) 0.058(7) Uani 1 1 d . . .
H34 H 0.7466 0.7264 0.1254 0.070 Uiso 1 1 calc R . .
C35 C 0.6345(15) 0.7636(16) 0.1336(8) 0.051(5) Uani 1 1 d . . .
H35 H 0.6292 0.8274 0.1170 0.061 Uiso 1 1 calc R . .
C36 C 0.5760(12) 0.7303(14) 0.1520(7) 0.038(5) Uani 1 1 d . . .
H36 H 0.5282 0.7715 0.1479 0.045 Uiso 1 1 calc R . .
C37 C 0.4286(12) 0.6936(12) 0.2018(6) 0.033(4) Uani 1 1 d . . .
C38 C 0.4586(11) 0.7795(13) 0.2276(7) 0.031(4) Uani 1 1 d . . .
H38 H 0.5159 0.7855 0.2446 0.037 Uiso 1 1 calc R . .
C39 C 0.4039(14) 0.8597(17) 0.2289(7) 0.051(6) Uani 1 1 d . . .
H39 H 0.4245 0.9215 0.2455 0.061 Uiso 1 1 calc R . .
C40 C 0.3208(12) 0.8485(14) 0.2063(8) 0.043(5) Uani 1 1 d . . .
H40 H 0.2845 0.9032 0.2075 0.051 Uiso 1 1 calc R . .
C41 C 0.2890(11) 0.7615(14) 0.1822(7) 0.037(4) Uani 1 1 d . . .
H41 H 0.2310 0.7544 0.1675 0.044 Uiso 1 1 calc R . .
C42 C 0.3436(10) 0.6814(12) 0.1794(6) 0.027(4) Uani 1 1 d . . .
H42 H 0.3227 0.6200 0.1624 0.032 Uiso 1 1 calc R . .
C43 C 0.6057(12) 0.4395(13) 0.4177(6) 0.035(4) Uani 1 1 d . . .
C44 C 0.6677(13) 0.4660(16) 0.3987(7) 0.043(5) Uani 1 1 d . . .
H44 H 0.6554 0.4910 0.3656 0.052 Uiso 1 1 calc R . .
C45 C 0.7503(13) 0.4566(16) 0.4279(8) 0.047(5) Uani 1 1 d . . .
H45 H 0.7933 0.4748 0.4140 0.057 Uiso 1 1 calc R . .
C46 C 0.7706(15) 0.4218(18) 0.4760(8) 0.058(6) Uani 1 1 d . . .
H46 H 0.8265 0.4166 0.4959 0.070 Uiso 1 1 calc R . .
C47 C 0.7022(16) 0.3934(15) 0.4948(8) 0.059(7) Uani 1 1 d . . .
H47 H 0.7134 0.3689 0.5278 0.071 Uiso 1 1 calc R . .
C48 C 0.6226(14) 0.4011(16) 0.4661(7) 0.049(5) Uani 1 1 d . . .
H48 H 0.5787 0.3806 0.4787 0.059 Uiso 1 1 calc R . .
C49 C 0.4757(11) 0.5919(14) 0.3891(6) 0.033(4) Uani 1 1 d . . .
C50 C 0.4291(13) 0.6494(14) 0.3504(7) 0.043(5) Uani 1 1 d . . .
H50 H 0.4124 0.6235 0.3174 0.051 Uiso 1 1 calc R . .
C51 C 0.4070(12) 0.7482(15) 0.3612(8) 0.045(5) Uani 1 1 d . . .
H51 H 0.3743 0.7895 0.3351 0.054 Uiso 1 1 calc R . .
C52 C 0.4308(14) 0.7852(14) 0.4075(7) 0.044(5) Uani 1 1 d . . .
H52 H 0.4153 0.8521 0.4142 0.053 Uiso 1 1 calc R . .
C53 C 0.4773(14) 0.7265(15) 0.4446(7) 0.046(5) Uani 1 1 d . . .
H53 H 0.4960 0.7540 0.4772 0.055 Uiso 1 1 calc R . .
C54 C 0.4978(13) 0.6308(14) 0.4369(7) 0.041(5) Uani 1 1 d . . .
H54 H 0.5274 0.5897 0.4640 0.049 Uiso 1 1 calc R . .
C55 C 0.4364(14) 0.3804(16) 0.4053(7) 0.043(5) Uani 1 1 d . . .
C56 C 0.3774(12) 0.4209(15) 0.4258(7) 0.039(4) Uani 1 1 d . . .
H56 H 0.3700 0.4927 0.4260 0.047 Uiso 1 1 calc R . .
C57 C 0.3291(14) 0.3582(16) 0.4458(8) 0.050(6) Uani 1 1 d . . .
H57 H 0.2887 0.3863 0.4595 0.059 Uiso 1 1 calc R . .
C58 C 0.3411(14) 0.2540(18) 0.4453(8) 0.053(6) Uani 1 1 d . . .
H58 H 0.3092 0.2104 0.4595 0.064 Uiso 1 1 calc R . .
C59 C 0.3969(15) 0.2127(17) 0.4251(7) 0.051(5) Uani 1 1 d . . .
H59 H 0.4036 0.1407 0.4252 0.062 Uiso 1 1 calc R . .
C60 C 0.4444(13) 0.2744(14) 0.4045(7) 0.041(5) Uani 1 1 d . . .
H60 H 0.4826 0.2447 0.3895 0.049 Uiso 1 1 calc R . .
O3 O 0.2351(17) 0.408(3) -0.0073(11) 0.143(11) Uani 1 1 d . . .
C61 C 0.1490(18) 0.413(3) -0.0460(11) 0.097(10) Uani 1 1 d . . .
H61A H 0.1500 0.4511 -0.0763 0.116 Uiso 1 1 calc R . .
H61B H 0.1243 0.3451 -0.0551 0.116 Uiso 1 1 calc R . .
C62 C 0.107(2) 0.471(3) -0.0152(14) 0.104(11) Uani 1 1 d . . .
H62A H 0.0956 0.5408 -0.0288 0.124 Uiso 1 1 calc R . .
H62B H 0.0539 0.4378 -0.0172 0.124 Uiso 1 1 calc R . .
C63 C 0.1530(16) 0.4770(14) 0.0329(7) 0.049(6) Uani 1 1 d . . .
H63A H 0.1193 0.4566 0.0549 0.059 Uiso 1 1 calc R . .
H63B H 0.1725 0.5477 0.0413 0.059 Uiso 1 1 calc R . .
C64 C 0.2205(18) 0.411(3) 0.0395(10) 0.088(9) Uani 1 1 d . . .
H64A H 0.2071 0.3423 0.0494 0.105 Uiso 1 1 calc R . .
H64B H 0.2695 0.4375 0.0651 0.105 Uiso 1 1 calc R . .

loop_
_atom_site_aniso_label
_atom_site_aniso_U_11
_atom_site_aniso_U_22
_atom_site_aniso_U_33
_atom_site_aniso_U_23
_atom_site_aniso_U_13
_atom_site_aniso_U_12
Ir1 0.0366(4) 0.0269(3) 0.0210(3) -0.0001(3) 0.0083(3) -0.0021(3)
O1 0.039(8) 0.033(7) 0.048(8) 0.002(6) 0.013(6) -0.010(6)
O2 0.024(7) 0.054(8) 0.053(8) -0.009(7) 0.018(6) 0.009(6)
S1 0.041(3) 0.026(2) 0.025(2) -0.0028(17) 0.006(2) -0.0020(19)
S2 0.044(3) 0.028(2) 0.022(2) -0.0025(17) 0.007(2) -0.005(2)
P1 0.042(3) 0.022(2) 0.024(2) -0.0020(16) 0.013(2) -0.0009(17)
P2 0.034(3) 0.022(2) 0.024(2) -0.0010(17) 0.0083(18) -0.0016(18)
P3 0.043(3) 0.020(2) 0.022(2) -0.0025(18) 0.0083(19) -0.0007(18)
P4 0.040(3) 0.029(2) 0.022(2) -0.0003(17) 0.008(2) 0.000(2)
C1 0.040(11) 0.022(9) 0.014(8) -0.007(6) 0.003(7) -0.007(7)
C2 0.046(11) 0.037(10) 0.019(8) -0.006(7) 0.019(8) -0.010(8)
C3 0.046(12) 0.021(9) 0.022(8) -0.004(7) 0.004(8) 0.002(8)
C4 0.028(10) 0.042(11) 0.024(9) 0.002(8) -0.001(7) -0.006(8)
C5 0.028(9) 0.025(9) 0.022(8) 0.002(7) 0.014(7) 0.006(7)
C6 0.030(10) 0.040(10) 0.023(8) 0.005(7) 0.004(8) -0.001(8)
C7 0.047(12) 0.018(8) 0.028(8) -0.003(6) 0.024(9) -0.007(8)
C8 0.026(9) 0.032(9) 0.036(9) -0.002(8) 0.011(8) -0.010(8)
C9 0.036(12) 0.048(11) 0.030(10) 0.007(8) 0.001(9) -0.016(9)
C10 0.082(17) 0.029(10) 0.029(10) -0.003(8) 0.027(11) -0.012(10)
C11 0.046(12) 0.024(9) 0.048(10) 0.002(8) 0.017(9) 0.000(8)
C12 0.025(10) 0.024(9) 0.033(9) -0.006(7) 0.011(8) -0.002(7)
C13 0.046(12) 0.032(10) 0.028(9) -0.004(8) 0.006(9) -0.005(9)
C14 0.019(9) 0.039(11) 0.052(11) -0.007(9) 0.014(8) 0.002(8)
C15 0.053(14) 0.040(11) 0.074(16) -0.013(11) 0.024(12) 0.007(10)
C16 0.042(12) 0.064(14) 0.038(11) -0.007(11) 0.010(10) 0.010(10)
C17 0.048(13) 0.054(13) 0.048(12) 0.008(9) 0.028(10) 0.001(10)
C18 0.049(13) 0.049(12) 0.039(11) 0.027(10) 0.003(10) 0.014(10)
C19 0.064(14) 0.016(8) 0.018(8) -0.006(6) -0.001(8) 0.009(8)
C20 0.069(14) 0.025(9) 0.025(9) 0.008(8) 0.007(9) 0.009(9)
C21 0.080(16) 0.019(10) 0.035(11) -0.003(8) 0.004(11) -0.004(9)
C22 0.065(15) 0.028(10) 0.031(10) -0.006(8) -0.004(10) 0.013(10)
C23 0.037(11) 0.047(13) 0.038(10) -0.002(9) 0.017(9) 0.010(9)
C24 0.044(12) 0.039(11) 0.019(8) -0.002(8) -0.001(8) 0.008(9)
C25 0.064(14) 0.019(8) 0.020(8) -0.002(7) 0.001(9) -0.007(9)
C26 0.041(11) 0.042(11) 0.029(9) -0.006(8) 0.017(9) -0.005(9)
C27 0.095(18) 0.042(13) 0.035(11) -0.010(9) 0.040(12) -0.027(12)
C28 0.11(2) 0.039(12) 0.025(10) -0.001(9) 0.003(12) -0.023(13)
C29 0.063(15) 0.040(12) 0.036(11) -0.002(9) 0.002(11) -0.003(10)
C30 0.100(19) 0.027(10) 0.025(10) 0.004(8) 0.000(11) 0.001(11)
C31 0.057(13) 0.034(10) 0.020(9) -0.004(7) 0.016(8) -0.008(9)
C32 0.033(11) 0.049(11) 0.033(9) 0.001(9) 0.010(8) 0.009(10)
C33 0.044(13) 0.087(19) 0.034(11) -0.001(11) 0.002(10) 0.018(12)
C34 0.054(15) 0.089(18) 0.035(12) -0.009(12) 0.019(11) -0.036(14)
C35 0.071(16) 0.045(12) 0.045(12) -0.007(9) 0.029(12) -0.005(12)
C36 0.042(12) 0.032(10) 0.046(11) -0.008(8) 0.023(9) -0.008(9)
C37 0.054(13) 0.017(8) 0.030(9) -0.002(7) 0.017(10) 0.003(8)
C38 0.024(10) 0.028(9) 0.041(10) -0.019(8) 0.008(8) -0.006(7)
C39 0.061(15) 0.050(13) 0.040(11) -0.008(9) 0.012(10) -0.016(11)
C40 0.045(13) 0.033(10) 0.056(12) -0.005(10) 0.025(11) -0.005(9)
C41 0.021(10) 0.042(11) 0.046(11) 0.006(9) 0.007(8) 0.003(8)
C42 0.025(10) 0.022(9) 0.036(9) 0.000(7) 0.012(8) 0.001(7)
C43 0.059(13) 0.023(9) 0.017(8) -0.004(7) 0.005(8) 0.008(8)
C44 0.044(13) 0.048(12) 0.034(10) -0.003(9) 0.006(9) 0.018(10)
C45 0.037(12) 0.053(13) 0.052(13) -0.011(10) 0.013(10) -0.009(10)
C46 0.054(14) 0.059(13) 0.043(12) -0.008(11) -0.015(10) 0.008(12)
C47 0.079(18) 0.031(11) 0.042(12) 0.000(9) -0.023(12) 0.008(10)
C48 0.059(14) 0.046(13) 0.039(11) -0.004(9) 0.008(10) 0.008(10)
C49 0.042(11) 0.032(10) 0.032(9) 0.007(8) 0.025(8) -0.002(8)
C50 0.060(14) 0.030(10) 0.032(10) -0.003(8) 0.004(10) 0.000(9)
C51 0.028(11) 0.047(12) 0.060(14) 0.016(10) 0.013(10) 0.011(9)
C52 0.074(16) 0.023(10) 0.041(12) -0.008(8) 0.027(11) 0.000(10)
C53 0.066(15) 0.040(12) 0.033(11) -0.005(9) 0.017(10) -0.001(10)
C54 0.065(14) 0.028(10) 0.030(10) -0.008(8) 0.014(9) -0.012(9)
C55 0.064(15) 0.045(12) 0.022(9) -0.001(8) 0.013(9) 0.007(10)
C56 0.050(12) 0.035(10) 0.040(10) 0.000(8) 0.023(9) -0.001(10)
C57 0.060(15) 0.044(13) 0.049(12) -0.007(10) 0.024(11) -0.018(10)
C58 0.056(14) 0.064(15) 0.043(12) 0.008(10) 0.020(11) -0.014(11)
C59 0.065(15) 0.052(12) 0.033(10) 0.012(9) 0.007(11) -0.011(11)
C60 0.056(13) 0.027(10) 0.038(11) 0.008(8) 0.013(10) -0.004(9)
O3 0.11(2) 0.19(3) 0.14(2) 0.00(2) 0.045(18) 0.01(2)
C61 0.07(2) 0.13(3) 0.076(18) -0.031(19) -0.008(16) 0.00(2)
C62 0.07(2) 0.12(3) 0.12(3) 0.02(2) 0.04(2) 0.01(2)
C63 0.100(19) 0.025(10) 0.023(10) 0.000(8) 0.020(11) 0.006(11)
C64 0.08(2) 0.12(3) 0.057(16) 0.013(18) 0.010(15) -0.03(2)

loop_
_geom_bond_atom_site_label_1
_geom_bond_atom_site_label_2
_geom_bond_distance
_geom_bond_site_symmetry_2
_geom_bond_publ_flag
Ir1 O1 2.012(12) . ?
Ir1 O2 2.026(11) . ?
Ir1 P1 2.263(4) . ?
Ir1 P4 2.337(4) . ?
Ir1 S2 2.397(4) . ?
Ir1 S1 2.405(5) . ?
O1 O2 1.463(18) . ?
S1 P2 2.030(6) . ?
S2 P3 2.033(6) . ?
P1 C1 1.778(17) . ?
P1 C6 1.790(18) . ?
P1 C5 1.795(16) . ?
P2 C1 1.744(16) . ?
P2 C13 1.82(2) . ?
P2 C7 1.834(16) . ?
P3 C5 1.746(17) . ?
P3 C31 1.798(19) . ?
P3 C37 1.826(17) . ?
P4 C55 1.82(2) . ?
P4 C43 1.854(19) . ?
P4 C49 1.865(19) . ?
C1 C2 1.43(2) . ?
C2 C3 1.40(2) . ?
C2 C19 1.49(2) . ?
C3 C4 1.41(3) . ?
C4 C5 1.39(2) . ?
C4 C25 1.50(2) . ?
C7 C12 1.33(3) . ?
C7 C8 1.41(2) . ?
C8 C9 1.38(2) . ?
C9 C10 1.35(3) . ?
C10 C11 1.43(3) . ?
C11 C12 1.41(2) . ?
C13 C18 1.37(3) . ?
C13 C14 1.37(3) . ?
C14 C15 1.39(3) . ?
C15 C16 1.34(3) . ?
C16 C17 1.38(3) . ?
C17 C18 1.35(3) . ?
C19 C20 1.38(3) . ?
C19 C24 1.42(3) . ?
C20 C21 1.41(3) . ?
C21 C22 1.34(3) . ?
C22 C23 1.37(3) . ?
C23 C24 1.38(3) . ?
C25 C26 1.37(3) . ?
C25 C30 1.44(3) . ?
C26 C27 1.41(3) . ?
C27 C28 1.39(4) . ?
C28 C29 1.34(3) . ?
C29 C30 1.39(3) . ?
C31 C36 1.40(3) . ?
C31 C32 1.41(3) . ?
C32 C33 1.36(3) . ?
C33 C34 1.39(3) . ?
C34 C35 1.39(3) . ?
C35 C36 1.32(3) . ?
C37 C38 1.36(2) . ?
C37 C42 1.40(2) . ?
C38 C39 1.41(3) . ?
C39 C40 1.37(3) . ?
C40 C41 1.36(3) . ?
C41 C42 1.42(2) . ?
C43 C44 1.35(3) . ?
C43 C48 1.40(3) . ?
C44 C45 1.40(3) . ?
C45 C46 1.37(3) . ?
C46 C47 1.45(4) . ?
C47 C48 1.36(3) . ?
C49 C50 1.37(3) . ?
C49 C54 1.38(3) . ?
C50 C51 1.41(3) . ?
C51 C52 1.34(3) . ?
C52 C53 1.35(3) . ?
C53 C54 1.34(3) . ?
C55 C56 1.39(3) . ?
C55 C60 1.40(3) . ?
C56 C57 1.39(3) . ?
C57 C58 1.38(3) . ?
C58 C59 1.35(3) . ?
C59 C60 1.38(3) . ?
O3 C64 1.41(4) . ?
O3 C61 1.55(4) . ?
C61 C62 1.47(4) . ?
C62 C63 1.35(4) . ?
C63 C64 1.40(4) . ?
